data_7132959
loop_
_publ_author_name
'Liu, Hongxin'
'Tang, Tingyu'
'Li, Bin'
'Wang, Baiquan'

_publ_section_title
;
 Manganese(I)-catalyzed nucleophilic addition of C(sp<sup>3</sup>)-H bonds
 to aldehydes.
;
_journal_issue 38
_journal_name_full 'Chemical communications (Cambridge, England)'
_journal_page_first 5066
_journal_page_last 5069
_journal_paper_doi 10.1039/d4cc01338g
_journal_volume 60
_journal_year 2024
_chemical_absolute_configuration unk
_chemical_formula_moiety 'C17 H14 F N O'
_chemical_formula_sum 'C17 H14 F N O'
_chemical_formula_weight 267.29
_space_group_crystal_system orthorhombic
_space_group_IT_number 33
_space_group_name_Hall 'P 2c -2n'
_space_group_name_H-M_alt 'P n a 21'
_atom_sites_solution_hydrogens geom
_atom_sites_solution_primary dual
_audit_creation_date 2023-12-28
_audit_creation_method
;
Olex2 1.5
(compiled 2023.08.24 svn.re1ec1418 for OlexSys, GUI svn.r6817)
;
_audit_update_record
;
2023-12-28 deposited with the CCDC.	2024-04-15 downloaded from the CCDC.
;
_cell_angle_alpha 90
_cell_angle_beta 90
_cell_angle_gamma 90
_cell_formula_units_Z 4
_cell_length_a 12.4495(2)
_cell_length_b 20.4914(4)
_cell_length_c 5.09010(10)
_cell_measurement_reflns_used 8239
_cell_measurement_temperature 113.15
_cell_measurement_theta_max 34.5310
_cell_measurement_theta_min 2.5610
_cell_volume 1298.52(4)
_computing_cell_refinement 'CrysAlisPro 1.171.42.49 (Rigaku OD, 2022)'
_computing_data_collection 'CrysAlisPro 1.171.42.49 (Rigaku OD, 2022)'
_computing_data_reduction 'CrysAlisPro 1.171.42.49 (Rigaku OD, 2022)'
_computing_molecular_graphics 'Olex2 1.5 (Dolomanov et al., 2009)'
_computing_publication_material 'Olex2 1.5 (Dolomanov et al., 2009)'
_computing_structure_refinement 'SHELXL 2018/3 (Sheldrick, 2015)'
_computing_structure_solution 'SHELXT 2018/2 (Sheldrick, 2018)'
_diffrn_ambient_temperature 113.15
_diffrn_detector 'CCD plate'
_diffrn_measured_fraction_theta_full 0.993
_diffrn_measured_fraction_theta_max 0.936
_diffrn_measurement_details
;
List of Runs (angles in degrees, time in seconds):

  # Type    Start    End  Width  t~exp~   \w     \q     \k     \f   Frames
#--------------------------------------------------------------------------
  1  \w    -75.00  65.00   0.50    2.00    --  -20.00   0.00   0.00  280
  2  \w    -67.00 -10.00   0.50    2.00    --  -20.00 -70.00  90.00  114
  3  \w    -67.00 -10.00   0.50    2.00    --  -20.00 -70.00   0.00  114
;
_diffrn_measurement_device 'abstract diffractometer'
_diffrn_measurement_device_type 'Rigaku mm007 Saturn 944+'
_diffrn_measurement_method '\w scans'
_diffrn_orient_matrix_type 'CrysAlisPro convention (1999,Acta A55,543-557)'
_diffrn_orient_matrix_UB_11 -0.0543429000
_diffrn_orient_matrix_UB_12 0.0090847000
_diffrn_orient_matrix_UB_13 -0.0202905000
_diffrn_orient_matrix_UB_21 0.0153910000
_diffrn_orient_matrix_UB_22 0.0332949000
_diffrn_orient_matrix_UB_23 -0.0060174000
_diffrn_orient_matrix_UB_31 0.0073465000
_diffrn_orient_matrix_UB_32 -0.0027721000
_diffrn_orient_matrix_UB_33 -0.1377408000
_diffrn_radiation_monochromator graphite
_diffrn_radiation_probe x-ray
_diffrn_radiation_type 'Mo K\a'
_diffrn_radiation_wavelength 0.71073
_diffrn_reflns_av_R_equivalents 0.0281
_diffrn_reflns_av_unetI/netI 0.0337
_diffrn_reflns_Laue_measured_fraction_full 0.993
_diffrn_reflns_Laue_measured_fraction_max 0.936
_diffrn_reflns_limit_h_max 15
_diffrn_reflns_limit_h_min -19
_diffrn_reflns_limit_k_max 14
_diffrn_reflns_limit_k_min -31
_diffrn_reflns_limit_l_max 8
_diffrn_reflns_limit_l_min -5
_diffrn_reflns_number 11737
_diffrn_reflns_point_group_measured_fraction_full 0.974
_diffrn_reflns_point_group_measured_fraction_max 0.839
_diffrn_reflns_theta_full 25.242
_diffrn_reflns_theta_max 34.609
_diffrn_reflns_theta_min 2.575
_diffrn_source 'fine-focus sealed X-ray tube'
_diffrn_source_type 'Enhance (Mo) X-ray Source'
_exptl_absorpt_coefficient_mu 0.095
_exptl_absorpt_correction_T_max 1.00000
_exptl_absorpt_correction_T_min 0.46888
_exptl_absorpt_correction_type multi-scan
_exptl_absorpt_process_details
;
CrysAlisPro 1.171.42.49 (Rigaku Oxford Diffraction, 2022)
Empirical absorption correction using spherical harmonics,
implemented in SCALE3 ABSPACK scaling algorithm.
;
_exptl_crystal_density_diffrn 1.367
_exptl_crystal_description block
_exptl_crystal_F_000 560
_exptl_crystal_size_max 0.29
_exptl_crystal_size_mid 0.25
_exptl_crystal_size_min 0.2
_refine_diff_density_max 0.432
_refine_diff_density_min -0.495
_refine_diff_density_rms 0.067
_refine_ls_abs_structure_details
;
 Flack x determined using 1560 quotients [(I+)-(I-)]/[(I+)+(I-)]
 (Parsons, Flack and Wagner, Acta Cryst. B69 (2013) 249-259).
;
_refine_ls_abs_structure_Flack -1.4(4)
_refine_ls_extinction_method none
_refine_ls_goodness_of_fit_ref 1.061
_refine_ls_hydrogen_treatment constr
_refine_ls_matrix_type full
_refine_ls_number_parameters 182
_refine_ls_number_reflns 4648
_refine_ls_number_restraints 1
_refine_ls_restrained_S_all 1.061
_refine_ls_R_factor_all 0.0535
_refine_ls_R_factor_gt 0.0488
_refine_ls_shift/su_max 0.000
_refine_ls_shift/su_mean 0.000
_refine_ls_structure_factor_coef Fsqd
_refine_ls_weighting_details 'w=1/[\s^2^(Fo^2^)+(0.0906P)^2^+0.0227P] where P=(Fo^2^+2Fc^2^)/3'
_refine_ls_weighting_scheme calc
_refine_ls_wR_factor_gt 0.1279
_refine_ls_wR_factor_ref 0.1326
_reflns_Friedel_coverage 0.642
_reflns_Friedel_fraction_full 0.949
_reflns_Friedel_fraction_max 0.723
_reflns_number_gt 4290
_reflns_number_total 4648
_reflns_threshold_expression 'I > 2\s(I)'
_cod_data_source_file d4cc01338g2.cif
_cod_data_source_block r20230108a_autored
_cod_depositor_comments 'Adding full bibliography for 7132959--7132960.cif.'
_cod_database_code 7132959
_shelx_shelxl_version_number 2018/3
_chemical_oxdiff_formula 'C11 H10 N O'
_shelx_space_group_comment
;
The symmetry employed for this shelxl refinement is uniquely defined
by the following loop, which should always be used as a source of
symmetry information in preference to the above space-group names.
They are only intended as comments.
;
_shelx_estimated_absorpt_t_max 0.981
_shelx_estimated_absorpt_t_min 0.973
_reflns_odcompleteness_completeness 95.66
_reflns_odcompleteness_iscentric 1
_reflns_odcompleteness_theta 26.32
_olex2_refinement_description
;
1. Fixed Uiso
 At 1.2 times of:
  All C(H) groups, All C(H,H) groups
 At 1.5 times of:
  All O(H) groups
2.a Ternary CH refined with riding coordinates:
 C11(H11)
2.b Secondary CH2 refined with riding coordinates:
 C10(H10A,H10B)
2.c Aromatic/amide H refined with riding coordinates:
 C2(H2), C3(H3), C1(H1A), C15(H15), C5(H5), C17(H17), C13(H13), C14(H14),
 C16(H16), C7(H7)
2.d Idealised tetrahedral OH refined as rotating group:
 O1(H1)
;
_olex2_submission_special_instructions 'No special instructions were received'
_oxdiff_exptl_absorpt_empirical_details
;
Empirical correction (ABSPACK) includes:
- Absorption correction using spherical harmonics
- Frame scaling
- Detector area scaling
;
_oxdiff_exptl_absorpt_empirical_full_max 1.541
_oxdiff_exptl_absorpt_empirical_full_min 0.551

loop_
_space_group_symop_operation_xyz
'x, y, z'
'-x, -y, z+1/2'
'x+1/2, -y+1/2, z'
'-x+1/2, y+1/2, z+1/2'

loop_
_atom_site_label
_atom_site_type_symbol
_atom_site_fract_x
_atom_site_fract_y
_atom_site_fract_z
_atom_site_U_iso_or_equiv
_atom_site_adp_type
_atom_site_occupancy
_atom_site_site_symmetry_order
_atom_site_calc_flag
_atom_site_refinement_flags_posn
_atom_site_refinement_flags_adp
_atom_site_refinement_flags_occupancy
_atom_site_disorder_assembly
_atom_site_disorder_group
F1 F 0.16351(8) 0.61341(5) 0.9040(2) 0.0288(2) Uani 1 1 d . . . . .
O1 O 0.52724(8) 0.51892(5) 0.5716(2) 0.0173(2) Uani 1 1 d . . . . .
H1 H 0.517855 0.504730 0.418517 0.026 Uiso 1 1 calc R U . . .
N1 N 0.49075(10) 0.72053(6) 0.3229(3) 0.0191(2) Uani 1 1 d . . . . .
C6 C 0.24192(12) 0.63959(8) 0.7519(3) 0.0205(3) Uani 1 1 d . . . . .
C2 C 0.36161(14) 0.78093(7) 0.0668(4) 0.0234(3) Uani 1 1 d . . . . .
H2 H 0.349293 0.811072 -0.071731 0.028 Uiso 1 1 calc R U . . .
C3 C 0.27763(14) 0.75492(7) 0.2030(4) 0.0221(3) Uani 1 1 d . . . . .
H3 H 0.205949 0.766980 0.161282 0.026 Uiso 1 1 calc R U . . .
C4 C 0.29834(12) 0.70981(7) 0.4068(3) 0.0175(3) Uani 1 1 d . . . . .
C1 C 0.46677(13) 0.76244(8) 0.1347(4) 0.0224(3) Uani 1 1 d . . . . .
H1A H 0.524381 0.781350 0.038889 0.027 Uiso 1 1 calc R U . . .
C15 C 0.92030(12) 0.54327(8) 0.8065(4) 0.0226(3) Uani 1 1 d . . . . .
H15 H 0.992329 0.537333 0.863312 0.027 Uiso 1 1 calc R U . . .
C5 C 0.21454(12) 0.68191(7) 0.5583(3) 0.0203(3) Uani 1 1 d . . . . .
H5 H 0.141498 0.692519 0.525250 0.024 Uiso 1 1 calc R U . . .
C17 C 0.73140(12) 0.52158(8) 0.8564(3) 0.0233(3) Uani 1 1 d . . . . .
H17 H 0.674856 0.500093 0.947132 0.028 Uiso 1 1 calc R U . . .
C13 C 0.79210(12) 0.59182(8) 0.5119(3) 0.0212(3) Uani 1 1 d . . . . .
H13 H 0.777366 0.618719 0.364216 0.025 Uiso 1 1 calc R U . . .
C14 C 0.89778(12) 0.58287(9) 0.5927(4) 0.0257(4) Uani 1 1 d . . . . .
H14 H 0.954583 0.603911 0.501232 0.031 Uiso 1 1 calc R U . . .
C16 C 0.83688(13) 0.51249(9) 0.9365(4) 0.0264(3) Uani 1 1 d . . . . .
H16 H 0.851959 0.484875 1.081782 0.032 Uiso 1 1 calc R U . . .
C8 C 0.43172(12) 0.64829(6) 0.6676(3) 0.0161(3) Uani 1 1 d . . . . .
C9 C 0.40736(11) 0.69338(7) 0.4604(3) 0.0158(3) Uani 1 1 d . . . . .
C7 C 0.34830(12) 0.62169(7) 0.8097(3) 0.0189(3) Uani 1 1 d . . . . .
H7 H 0.362660 0.591337 0.946374 0.023 Uiso 1 1 calc R U . . .
C10 C 0.54602(12) 0.63109(7) 0.7325(3) 0.0173(3) Uani 1 1 d . . . . .
H10A H 0.549764 0.617797 0.919283 0.021 Uiso 1 1 calc R U . . .
H10B H 0.591025 0.670573 0.711397 0.021 Uiso 1 1 calc R U . . .
C11 C 0.59347(11) 0.57611(6) 0.5627(3) 0.0143(2) Uani 1 1 d . . . . .
H11 H 0.594967 0.591803 0.376664 0.017 Uiso 1 1 calc R U . . .
C12 C 0.70784(11) 0.56198(6) 0.6441(3) 0.0144(2) Uani 1 1 d . . . . .

loop_
_atom_site_aniso_label
_atom_site_aniso_U_11
_atom_site_aniso_U_22
_atom_site_aniso_U_33
_atom_site_aniso_U_23
_atom_site_aniso_U_13
_atom_site_aniso_U_12
F1 0.0193(5) 0.0316(5) 0.0354(6) 0.0006(4) 0.0061(4) -0.0043(4)
O1 0.0173(5) 0.0175(4) 0.0170(5) -0.0020(4) -0.0010(4) -0.0032(3)
N1 0.0164(5) 0.0179(5) 0.0230(6) -0.0026(5) -0.0016(5) 0.0000(4)
C6 0.0139(6) 0.0203(6) 0.0271(8) -0.0044(5) 0.0018(6) -0.0016(5)
C2 0.0287(8) 0.0170(6) 0.0246(7) -0.0003(6) -0.0056(6) 0.0037(5)
C3 0.0215(7) 0.0174(6) 0.0273(8) -0.0045(5) -0.0084(6) 0.0042(5)
C4 0.0142(6) 0.0158(6) 0.0225(7) -0.0053(5) -0.0043(5) 0.0027(5)
C1 0.0228(7) 0.0197(6) 0.0247(8) -0.0003(6) -0.0005(6) -0.0012(5)
C15 0.0129(6) 0.0234(7) 0.0314(8) -0.0010(6) 0.0003(6) 0.0025(5)
C5 0.0120(6) 0.0209(6) 0.0280(7) -0.0054(6) -0.0019(5) 0.0010(5)
C17 0.0121(6) 0.0333(8) 0.0243(7) 0.0130(6) -0.0016(5) 0.0000(5)
C13 0.0174(7) 0.0207(7) 0.0256(8) 0.0064(5) 0.0023(5) -0.0002(5)
C14 0.0146(6) 0.0274(7) 0.0351(10) 0.0054(7) 0.0045(6) -0.0025(5)
C16 0.0156(6) 0.0347(8) 0.0288(8) 0.0107(7) -0.0034(6) 0.0029(6)
C8 0.0143(6) 0.0143(5) 0.0196(7) -0.0036(5) -0.0032(5) 0.0014(5)
C9 0.0134(6) 0.0149(6) 0.0191(6) -0.0037(5) -0.0034(5) 0.0015(4)
C7 0.0169(6) 0.0168(6) 0.0232(7) -0.0028(5) -0.0005(5) 0.0021(5)
C10 0.0131(6) 0.0179(6) 0.0209(6) -0.0022(5) -0.0041(5) 0.0029(4)
C11 0.0142(6) 0.0151(5) 0.0137(5) 0.0002(5) -0.0004(5) 0.0003(4)
C12 0.0116(5) 0.0153(5) 0.0163(6) -0.0005(5) 0.0005(4) 0.0007(4)

loop_
_atom_type_symbol
_atom_type_description
_atom_type_scat_dispersion_real
_atom_type_scat_dispersion_imag
_atom_type_scat_source
C C 0.0033 0.0016 'International Tables Vol C Tables 4.2.6.8 and 6.1.1.4'
H H 0.0000 0.0000 'International Tables Vol C Tables 4.2.6.8 and 6.1.1.4'
F F 0.0171 0.0103 'International Tables Vol C Tables 4.2.6.8 and 6.1.1.4'
N N 0.0061 0.0033 'International Tables Vol C Tables 4.2.6.8 and 6.1.1.4'
O O 0.0106 0.0060 'International Tables Vol C Tables 4.2.6.8 and 6.1.1.4'

loop_
_geom_angle_atom_site_label_1
_geom_angle_atom_site_label_2
_geom_angle_atom_site_label_3
_geom_angle
_geom_angle_site_symmetry_1
_geom_angle_site_symmetry_3
_geom_angle_publ_flag
C11 O1 H1 109.5 . . ?
C1 N1 C9 117.59(13) . . ?
F1 C6 C7 117.10(15) . . ?
C5 C6 F1 119.12(14) . . ?
C5 C6 C7 123.77(15) . . ?
C3 C2 H2 120.5 . . ?
C3 C2 C1 118.95(15) . . ?
C1 C2 H2 120.5 . . ?
C2 C3 H3 120.4 . . ?
C2 C3 C4 119.29(14) . . ?
C4 C3 H3 120.4 . . ?
C3 C4 C5 121.93(14) . . ?
C3 C4 C9 117.95(15) . . ?
C5 C4 C9 120.11(14) . . ?
N1 C1 C2 124.33(16) . . ?
N1 C1 H1A 117.8 . . ?
C2 C1 H1A 117.8 . . ?
C14 C15 H15 120.3 . . ?
C16 C15 H15 120.3 . . ?
C16 C15 C14 119.37(15) . . ?
C6 C5 C4 117.91(13) . . ?
C6 C5 H5 121.0 . . ?
C4 C5 H5 121.0 . . ?
C16 C17 H17 119.8 . . ?
C16 C17 C12 120.46(15) . . ?
C12 C17 H17 119.8 . . ?
C14 C13 H13 119.5 . . ?
C12 C13 H13 119.5 . . ?
C12 C13 C14 120.91(15) . . ?
C15 C14 C13 120.04(15) . . ?
C15 C14 H14 120.0 . . ?
C13 C14 H14 120.0 . . ?
C15 C16 C17 120.59(16) . . ?
C15 C16 H16 119.7 . . ?
C17 C16 H16 119.7 . . ?
C9 C8 C10 120.86(13) . . ?
C7 C8 C9 118.78(13) . . ?
C7 C8 C10 120.35(13) . . ?
N1 C9 C4 121.89(14) . . ?
N1 C9 C8 118.48(13) . . ?
C4 C9 C8 119.62(14) . . ?
C6 C7 H7 120.1 . . ?
C8 C7 C6 119.80(14) . . ?
C8 C7 H7 120.1 . . ?
C8 C10 H10A 108.7 . . ?
C8 C10 H10B 108.7 . . ?
C8 C10 C11 114.32(12) . . ?
H10A C10 H10B 107.6 . . ?
C11 C10 H10A 108.7 . . ?
C11 C10 H10B 108.7 . . ?
O1 C11 C10 111.10(11) . . ?
O1 C11 H11 107.7 . . ?
O1 C11 C12 112.12(11) . . ?
C10 C11 H11 107.7 . . ?
C12 C11 C10 110.37(11) . . ?
C12 C11 H11 107.7 . . ?
C17 C12 C11 121.68(13) . . ?
C13 C12 C17 118.61(13) . . ?
C13 C12 C11 119.66(13) . . ?

loop_
_geom_bond_atom_site_label_1
_geom_bond_atom_site_label_2
_geom_bond_distance
_geom_bond_site_symmetry_2
_geom_bond_publ_flag
F1 C6 1.3564(19) . ?
O1 H1 0.8400 . ?
O1 C11 1.4337(16) . ?
N1 C1 1.321(2) . ?
N1 C9 1.370(2) . ?
C6 C5 1.356(2) . ?
C6 C7 1.405(2) . ?
C2 H2 0.9500 . ?
C2 C3 1.363(3) . ?
C2 C1 1.406(2) . ?
C3 H3 0.9500 . ?
C3 C4 1.413(2) . ?
C4 C5 1.418(2) . ?
C4 C9 1.4247(19) . ?
C1 H1A 0.9500 . ?
C15 H15 0.9500 . ?
C15 C14 1.386(3) . ?
C15 C16 1.383(2) . ?
C5 H5 0.9500 . ?
C17 H17 0.9500 . ?
C17 C16 1.387(2) . ?
C17 C12 1.393(2) . ?
C13 H13 0.9500 . ?
C13 C14 1.390(2) . ?
C13 C12 1.3881(19) . ?
C14 H14 0.9500 . ?
C16 H16 0.9500 . ?
C8 C9 1.435(2) . ?
C8 C7 1.378(2) . ?
C8 C10 1.503(2) . ?
C7 H7 0.9500 . ?
C10 H10A 0.9900 . ?
C10 H10B 0.9900 . ?
C10 C11 1.538(2) . ?
C11 H11 1.0000 . ?
C11 C12 1.5109(19) . ?

loop_
_geom_torsion_atom_site_label_1
_geom_torsion_atom_site_label_2
_geom_torsion_atom_site_label_3
_geom_torsion_atom_site_label_4
_geom_torsion
_geom_torsion_site_symmetry_1
_geom_torsion_site_symmetry_2
_geom_torsion_site_symmetry_3
_geom_torsion_site_symmetry_4
_geom_torsion_publ_flag
F1 C6 C5 C4 178.41(13) . . . . ?
F1 C6 C7 C8 -177.93(13) . . . . ?
O1 C11 C12 C17 -41.84(19) . . . . ?
O1 C11 C12 C13 140.79(14) . . . . ?
C2 C3 C4 C5 178.93(14) . . . . ?
C2 C3 C4 C9 -0.1(2) . . . . ?
C3 C2 C1 N1 0.6(2) . . . . ?
C3 C4 C5 C6 -179.29(14) . . . . ?
C3 C4 C9 N1 0.8(2) . . . . ?
C3 C4 C9 C8 179.35(13) . . . . ?
C1 N1 C9 C4 -0.7(2) . . . . ?
C1 N1 C9 C8 -179.31(13) . . . . ?
C1 C2 C3 C4 -0.5(2) . . . . ?
C5 C6 C7 C8 0.8(2) . . . . ?
C5 C4 C9 N1 -178.33(14) . . . . ?
C5 C4 C9 C8 0.3(2) . . . . ?
C14 C15 C16 C17 -0.8(3) . . . . ?
C14 C13 C12 C17 -1.4(2) . . . . ?
C14 C13 C12 C11 176.04(15) . . . . ?
C16 C15 C14 C13 0.6(3) . . . . ?
C16 C17 C12 C13 1.2(2) . . . . ?
C16 C17 C12 C11 -176.20(15) . . . . ?
C8 C10 C11 O1 -54.47(17) . . . . ?
C8 C10 C11 C12 -179.49(12) . . . . ?
C9 N1 C1 C2 0.0(2) . . . . ?
C9 C4 C5 C6 -0.2(2) . . . . ?
C9 C8 C7 C6 -0.8(2) . . . . ?
C9 C8 C10 C11 -84.74(16) . . . . ?
C7 C6 C5 C4 -0.3(2) . . . . ?
C7 C8 C9 N1 178.87(13) . . . . ?
C7 C8 C9 C4 0.24(19) . . . . ?
C7 C8 C10 C11 96.32(16) . . . . ?
C10 C8 C9 N1 -0.1(2) . . . . ?
C10 C8 C9 C4 -178.71(12) . . . . ?
C10 C8 C7 C6 178.20(13) . . . . ?
C10 C11 C12 C17 82.59(17) . . . . ?
C10 C11 C12 C13 -94.78(16) . . . . ?
C12 C17 C16 C15 -0.1(3) . . . . ?
C12 C13 C14 C15 0.6(3) . . . . ?
